data_4320337
loop_
_publ_author_name
'Jeremy C. Stephens'
'Masood A. Khan'
'Robert P. Houser'

_publ_section_title
;
 Copper(II) Acetate Complexes, [CuLm(OAc)2]n (L = HNPPh3), Stable in the
 Solid State Either as a Dimer (m = 1, n = 2) or a Monomer (m = 2, n = 1)
;
_journal_name_full 'Inorganic Chemistry'
_journal_page_first 5064
_journal_page_last 5065
_journal_paper_doi 10.1021/ic0155636
_journal_volume 40
_journal_year 2001
_chemical_formula_sum 'C40 H38 Cu N2 O4 P2'
_chemical_formula_weight 736.20
_chemical_name_systematic
; 
 ? 
;
_space_group_IT_number 2
_symmetry_cell_setting triclinic
_symmetry_space_group_name_Hall '-P 1'
_symmetry_space_group_name_H-M 'P -1'
_atom_sites_solution_hydrogens geom
_atom_sites_solution_primary direct
_atom_sites_solution_secondary difmap
_audit_creation_method SHELXL-97
_cell_angle_alpha 109.609(7)
_cell_angle_beta 103.008(8)
_cell_angle_gamma 99.475(8)
_cell_formula_units_Z 1
_cell_length_a 8.7983(10)
_cell_length_b 9.4952(10)
_cell_length_c 12.5588(13)
_cell_measurement_reflns_used 67
_cell_measurement_temperature 198(2)
_cell_measurement_theta_max 20.50
_cell_measurement_theta_min 4.96
_cell_volume 929.42(19)
_computing_cell_refinement 'Siemens XSCANS'
_computing_data_collection 'Siemens XSCANS'
_computing_data_reduction 'Siemens SHELXTL'
_computing_molecular_graphics 'Siemens SHELXTL'
_computing_publication_material 'Siemens SHELXTL'
_computing_structure_refinement 'SHELXL-97 (Sheldrick, 1997)'
_computing_structure_solution 'SHELXS-97 (Sheldrick, 1990)'
_diffrn_ambient_temperature 198(2)
_diffrn_measured_fraction_theta_full 0.925
_diffrn_measured_fraction_theta_max 0.925
_diffrn_measurement_device_type 'Bruker P4'
_diffrn_measurement_method '\w scans'
_diffrn_radiation_monochromator graphite
_diffrn_radiation_source 'fine-focus sealed tube'
_diffrn_radiation_type MoK\a
_diffrn_radiation_wavelength 0.71073
_diffrn_reflns_av_R_equivalents 0.0306
_diffrn_reflns_av_sigmaI/netI 0.0357
_diffrn_reflns_limit_h_max 10
_diffrn_reflns_limit_h_min -10
_diffrn_reflns_limit_k_max 10
_diffrn_reflns_limit_k_min -10
_diffrn_reflns_limit_l_max 15
_diffrn_reflns_limit_l_min -15
_diffrn_reflns_number 4309
_diffrn_reflns_theta_full 26.52
_diffrn_reflns_theta_max 26.52
_diffrn_reflns_theta_min 2.35
_diffrn_standards_decay_% 1.2
_diffrn_standards_interval_count 97
_diffrn_standards_number 3
_exptl_absorpt_coefficient_mu 0.716
_exptl_absorpt_correction_T_max 0.7972
_exptl_absorpt_correction_T_min 0.7053
_exptl_absorpt_correction_type empirical
_exptl_absorpt_process_details '(North, Phillips & Mathews, 1968)'
_exptl_crystal_colour blue
_exptl_crystal_density_diffrn 1.315
_exptl_crystal_density_method 'not measured'
_exptl_crystal_description prism
_exptl_crystal_F_000 383
_exptl_crystal_size_max 0.54
_exptl_crystal_size_mid 0.52
_exptl_crystal_size_min 0.48
_refine_diff_density_max 0.404
_refine_diff_density_min -0.330
_refine_diff_density_rms 0.057
_refine_ls_extinction_coef 0.047(2)
_refine_ls_extinction_expression Fc^*^=kFc[1+0.001xFc^2^\l^3^/sin(2\q)]^-1/4^
_refine_ls_extinction_method SHELXL
_refine_ls_goodness_of_fit_ref 1.049
_refine_ls_hydrogen_treatment mixed
_refine_ls_matrix_type full
_refine_ls_number_parameters 229
_refine_ls_number_reflns 3562
_refine_ls_number_restraints 0
_refine_ls_restrained_S_all 1.049
_refine_ls_R_factor_all 0.0384
_refine_ls_R_factor_gt 0.0350
_refine_ls_shift/su_max 0.007
_refine_ls_shift/su_mean 0.000
_refine_ls_structure_factor_coef Fsqd
_refine_ls_weighting_details 'calc w=1/[\s^2^(Fo^2^)+(0.0415P)^2^+0.7394P] where P=(Fo^2^+2Fc^2^)/3'
_refine_ls_weighting_scheme calc
_refine_ls_wR_factor_gt 0.0930
_refine_ls_wR_factor_ref 0.0957
_reflns_number_gt 3273
_reflns_number_total 3562
_reflns_threshold_expression >2sigma(I)
_cod_data_source_file ic0155636_s2_1.cif
_cod_data_source_block bh028b
_cod_depositor_comments
;
The following automatic conversions were performed:

'_symmetry_cell_setting' value 'Triclinic' changed to 'triclinic'
according to the built-in table from CIF Core dictionary named
'cif_core.dic' version 2.4.1 from 2010-06-29.

Automatic conversion script
Id: cif_fix_values 1646 2011-03-28 12:23:43Z adriana 
;
_cod_original_cell_volume 929.42(17)
_cod_database_code 4320337

loop_
_symmetry_equiv_pos_as_xyz
'x, y, z'
'-x, -y, -z'

loop_
_atom_site_label
_atom_site_type_symbol
_atom_site_fract_x
_atom_site_fract_y
_atom_site_fract_z
_atom_site_U_iso_or_equiv
_atom_site_adp_type
_atom_site_occupancy
_atom_site_symmetry_multiplicity
_atom_site_calc_flag
_atom_site_refinement_flags
_atom_site_disorder_assembly
_atom_site_disorder_group
Cu1 Cu 0.0000 0.0000 0.0000 0.02091(8) Uani 1 2 d S . .
P1 P 0.23870(5) 0.22057(5) 0.26805(3) 0.02110(11) Uani 1 1 d . . .
O1 O 0.18332(16) 0.13937(16) -0.00920(11) 0.0317(3) Uani 1 1 d . . .
O2 O 0.0907(2) 0.17879(19) -0.17483(14) 0.0467(4) Uani 1 1 d . . .
N1 N 0.0954(2) 0.0824(2) 0.16995(13) 0.0299(4) Uani 1 1 d . . .
C1 C 0.4380(2) 0.1887(2) 0.28555(16) 0.0258(4) Uani 1 1 d . . .
C2 C 0.4892(3) 0.1370(3) 0.18533(19) 0.0418(5) Uani 1 1 d . . .
H2A H 0.4214 0.1209 0.1115 0.050 Uiso 1 1 calc R . .
C3 C 0.6400(3) 0.1096(3) 0.1950(2) 0.0511(6) Uani 1 1 d . . .
H3A H 0.6740 0.0773 0.1279 0.061 Uiso 1 1 calc R . .
C4 C 0.7400(3) 0.1299(3) 0.3031(2) 0.0468(6) Uani 1 1 d . . .
H4A H 0.8405 0.1090 0.3088 0.056 Uiso 1 1 calc R . .
C5 C 0.6915(3) 0.1810(3) 0.4026(2) 0.0450(6) Uani 1 1 d . . .
H5A H 0.7601 0.1958 0.4758 0.054 Uiso 1 1 calc R . .
C6 C 0.5415(2) 0.2109(2) 0.39495(18) 0.0342(5) Uani 1 1 d . . .
H6A H 0.5098 0.2457 0.4630 0.041 Uiso 1 1 calc R . .
C7 C 0.2468(2) 0.3955(2) 0.24090(15) 0.0247(4) Uani 1 1 d . . .
C8 C 0.3894(2) 0.5109(2) 0.28184(17) 0.0316(4) Uani 1 1 d . . .
H8A H 0.4854 0.4958 0.3197 0.038 Uiso 1 1 calc R . .
C9 C 0.3891(3) 0.6490(3) 0.2664(2) 0.0449(6) Uani 1 1 d . . .
H9A H 0.4846 0.7268 0.2944 0.054 Uiso 1 1 calc R . .
C10 C 0.2465(4) 0.6704(3) 0.2094(2) 0.0501(6) Uani 1 1 d . . .
H10A H 0.2464 0.7628 0.1989 0.060 Uiso 1 1 calc R . .
C11 C 0.1044(3) 0.5560(3) 0.1680(2) 0.0459(6) Uani 1 1 d . . .
H11A H 0.0089 0.5712 0.1294 0.055 Uiso 1 1 calc R . .
C12 C 0.1035(3) 0.4186(3) 0.18373(18) 0.0352(5) Uani 1 1 d . . .
H12A H 0.0073 0.3416 0.1562 0.042 Uiso 1 1 calc R . .
C13 C 0.2064(2) 0.2607(2) 0.41118(14) 0.0229(4) Uani 1 1 d . . .
C14 C 0.1893(3) 0.1424(2) 0.45349(17) 0.0349(5) Uani 1 1 d . . .
H14A H 0.1990 0.0455 0.4096 0.042 Uiso 1 1 calc R . .
C15 C 0.1580(3) 0.1691(3) 0.56053(18) 0.0394(5) Uani 1 1 d . . .
H15A H 0.1477 0.0901 0.5887 0.047 Uiso 1 1 calc R . .
C16 C 0.1419(3) 0.3121(3) 0.62608(17) 0.0376(5) Uani 1 1 d . . .
H16A H 0.1211 0.3293 0.6982 0.045 Uiso 1 1 calc R . .
C17 C 0.1564(3) 0.4287(3) 0.58484(17) 0.0369(5) Uani 1 1 d . . .
H17A H 0.1439 0.5245 0.6284 0.044 Uiso 1 1 calc R . .
C18 C 0.1899(2) 0.4038(2) 0.47749(16) 0.0291(4) Uani 1 1 d . . .
H18A H 0.2012 0.4836 0.4503 0.035 Uiso 1 1 calc R . .
C19 C 0.3528(3) 0.3205(3) -0.0496(2) 0.0579(8) Uani 1 1 d . . .
H19A H 0.3481 0.3687 -0.1059 0.087 Uiso 1 1 calc R . .
H19B H 0.4381 0.2691 -0.0500 0.087 Uiso 1 1 calc R . .
H19C H 0.3734 0.3980 0.0281 0.087 Uiso 1 1 calc R . .
C20 C 0.1948(2) 0.2044(2) -0.08257(16) 0.0290(4) Uani 1 1 d . . .
H1 H 0.058(3) 0.018(3) 0.194(2) 0.030(6) Uiso 1 1 d . . .

loop_
_atom_site_aniso_label
_atom_site_aniso_U_11
_atom_site_aniso_U_22
_atom_site_aniso_U_33
_atom_site_aniso_U_23
_atom_site_aniso_U_13
_atom_site_aniso_U_12
Cu1 0.02039(14) 0.02425(16) 0.01274(13) 0.00499(10) 0.00305(10) -0.00067(11)
P1 0.0200(2) 0.0252(2) 0.01394(18) 0.00540(16) 0.00312(15) 0.00283(17)
O1 0.0282(7) 0.0385(8) 0.0197(6) 0.0099(5) 0.0045(5) -0.0072(6)
O2 0.0452(9) 0.0470(9) 0.0483(8) 0.0341(7) 0.0008(7) -0.0017(7)
N1 0.0308(8) 0.0331(9) 0.0165(7) 0.0085(6) 0.0023(6) -0.0071(7)
C1 0.0235(8) 0.0240(9) 0.0265(8) 0.0066(7) 0.0058(7) 0.0065(7)
C2 0.0398(11) 0.0552(13) 0.0301(10) 0.0111(9) 0.0119(8) 0.0216(10)
C3 0.0468(12) 0.0609(15) 0.0493(13) 0.0132(11) 0.0243(10) 0.0271(11)
C4 0.0336(11) 0.0432(13) 0.0679(15) 0.0217(11) 0.0148(10) 0.0213(10)
C5 0.0351(11) 0.0434(13) 0.0491(13) 0.0161(10) -0.0013(9) 0.0140(10)
C6 0.0294(9) 0.0368(11) 0.0305(9) 0.0090(8) 0.0035(8) 0.0103(8)
C7 0.0290(9) 0.0296(9) 0.0172(7) 0.0090(6) 0.0086(6) 0.0102(7)
C8 0.0319(10) 0.0326(10) 0.0270(9) 0.0122(7) 0.0050(7) 0.0040(8)
C9 0.0593(14) 0.0333(12) 0.0387(11) 0.0138(9) 0.0159(10) 0.0022(10)
C10 0.0844(18) 0.0373(12) 0.0438(12) 0.0236(9) 0.0272(11) 0.0280(12)
C11 0.0561(13) 0.0562(14) 0.0403(11) 0.0258(10) 0.0175(10) 0.0340(11)
C12 0.0329(10) 0.0450(12) 0.0310(9) 0.0167(8) 0.0089(8) 0.0153(9)
C13 0.0198(8) 0.0307(9) 0.0148(7) 0.0076(6) 0.0025(6) 0.0040(7)
C14 0.0477(12) 0.0303(10) 0.0271(9) 0.0115(8) 0.0125(8) 0.0091(9)
C15 0.0489(12) 0.0418(12) 0.0309(10) 0.0212(8) 0.0119(9) 0.0057(10)
C16 0.0380(10) 0.0546(13) 0.0219(8) 0.0152(8) 0.0133(7) 0.0102(9)
C17 0.0482(11) 0.0393(11) 0.0244(9) 0.0082(8) 0.0166(8) 0.0152(9)
C18 0.0345(9) 0.0316(10) 0.0219(8) 0.0104(7) 0.0095(7) 0.0093(8)
C19 0.0525(14) 0.0651(16) 0.0404(12) 0.0216(11) 0.0103(11) -0.0229(13)
C20 0.0337(9) 0.0242(9) 0.0253(8) 0.0062(7) 0.0125(7) 0.0003(7)

loop_
_atom_type_symbol
_atom_type_description
_atom_type_scat_dispersion_real
_atom_type_scat_dispersion_imag
_atom_type_scat_source
C C 0.0033 0.0016 'International Tables Vol C Tables 4.2.6.8 and 6.1.1.4'
H H 0.0000 0.0000 'International Tables Vol C Tables 4.2.6.8 and 6.1.1.4'
N N 0.0061 0.0033 'International Tables Vol C Tables 4.2.6.8 and 6.1.1.4'
O O 0.0106 0.0060 'International Tables Vol C Tables 4.2.6.8 and 6.1.1.4'
P P 0.1023 0.0942 'International Tables Vol C Tables 4.2.6.8 and 6.1.1.4'
Cu Cu 0.3201 1.2651 'International Tables Vol C Tables 4.2.6.8 and 6.1.1.4'

loop_
_geom_angle_atom_site_label_1
_geom_angle_atom_site_label_2
_geom_angle_atom_site_label_3
_geom_angle
_geom_angle_site_symmetry_1
_geom_angle_site_symmetry_3
_geom_angle_publ_flag
N1 Cu1 N1 180.00(11) . 2 ?
N1 Cu1 O1 91.23(6) . 2 ?
N1 Cu1 O1 88.77(6) 2 2 ?
N1 Cu1 O1 88.77(6) . . ?
N1 Cu1 O1 91.23(6) 2 . ?
O1 Cu1 O1 180.00(9) 2 . ?
N1 P1 C7 111.21(9) . . ?
N1 P1 C1 115.94(9) . . ?
C7 P1 C1 107.11(9) . . ?
N1 P1 C13 109.60(9) . . ?
C7 P1 C13 106.75(8) . . ?
C1 P1 C13 105.71(8) . . ?
C20 O1 Cu1 131.62(12) . . ?
P1 N1 Cu1 138.01(11) . . ?
C6 C1 C2 118.64(19) . . ?
C6 C1 P1 122.64(15) . . ?
C2 C1 P1 118.70(15) . . ?
C3 C2 C1 120.4(2) . . ?
C4 C3 C2 120.4(2) . . ?
C5 C4 C3 119.9(2) . . ?
C4 C5 C6 120.6(2) . . ?
C5 C6 C1 120.1(2) . . ?
C8 C7 C12 119.64(19) . . ?
C8 C7 P1 121.59(15) . . ?
C12 C7 P1 118.64(15) . . ?
C7 C8 C9 120.0(2) . . ?
C10 C9 C8 119.8(2) . . ?
C11 C10 C9 120.4(2) . . ?
C10 C11 C12 120.1(2) . . ?
C11 C12 C7 119.9(2) . . ?
C18 C13 C14 119.01(17) . . ?
C18 C13 P1 121.67(15) . . ?
C14 C13 P1 119.24(14) . . ?
C15 C14 C13 120.1(2) . . ?
C16 C15 C14 120.5(2) . . ?
C17 C16 C15 120.00(19) . . ?
C16 C17 C18 120.0(2) . . ?
C13 C18 C17 120.35(19) . . ?
O2 C20 O1 126.01(18) . . ?
O2 C20 C19 118.94(19) . . ?
O1 C20 C19 115.05(18) . . ?

loop_
_geom_bond_atom_site_label_1
_geom_bond_atom_site_label_2
_geom_bond_distance
_geom_bond_site_symmetry_2
_geom_bond_publ_flag
Cu1 N1 1.9309(15) . ?
Cu1 N1 1.9309(15) 2 ?
Cu1 O1 1.9621(13) 2 ?
Cu1 O1 1.9621(13) . ?
P1 N1 1.5811(15) . ?
P1 C7 1.798(2) . ?
P1 C1 1.8056(19) . ?
P1 C13 1.8065(17) . ?
O1 C20 1.282(2) . ?
O2 C20 1.225(2) . ?
C1 C6 1.393(3) . ?
C1 C2 1.393(3) . ?
C2 C3 1.380(3) . ?
C3 C4 1.373(4) . ?
C4 C5 1.371(4) . ?
C5 C6 1.384(3) . ?
C7 C8 1.385(3) . ?
C7 C12 1.394(3) . ?
C8 C9 1.389(3) . ?
C9 C10 1.380(4) . ?
C10 C11 1.376(4) . ?
C11 C12 1.383(3) . ?
C13 C18 1.386(3) . ?
C13 C14 1.395(3) . ?
C14 C15 1.382(3) . ?
C15 C16 1.381(3) . ?
C16 C17 1.371(3) . ?
C17 C18 1.396(3) . ?
C19 C20 1.500(3) . ?

loop_
_geom_torsion_atom_site_label_1
_geom_torsion_atom_site_label_2
_geom_torsion_atom_site_label_3
_geom_torsion_atom_site_label_4
_geom_torsion
_geom_torsion_site_symmetry_1
_geom_torsion_site_symmetry_2
_geom_torsion_site_symmetry_3
_geom_torsion_site_symmetry_4
_geom_torsion_publ_flag
N1 Cu1 O1 C20 -150.27(18) . . . . ?
N1 Cu1 O1 C20 29.73(18) 2 . . . ?
O1 Cu1 O1 C20 -29(100) 2 . . . ?
C7 P1 N1 Cu1 41.97(19) . . . . ?
C1 P1 N1 Cu1 -80.70(19) . . . . ?
C13 P1 N1 Cu1 159.77(15) . . . . ?
N1 Cu1 N1 P1 -62(40) 2 . . . ?
O1 Cu1 N1 P1 -170.08(17) 2 . . . ?
O1 Cu1 N1 P1 9.92(17) . . . . ?
N1 P1 C1 C6 -127.83(17) . . . . ?
C7 P1 C1 C6 107.37(18) . . . . ?
C13 P1 C1 C6 -6.2(2) . . . . ?
N1 P1 C1 C2 50.9(2) . . . . ?
C7 P1 C1 C2 -73.88(19) . . . . ?
C13 P1 C1 C2 172.56(18) . . . . ?
C6 C1 C2 C3 -0.4(4) . . . . ?
P1 C1 C2 C3 -179.2(2) . . . . ?
C1 C2 C3 C4 1.3(4) . . . . ?
C2 C3 C4 C5 -1.5(4) . . . . ?
C3 C4 C5 C6 0.7(4) . . . . ?
C4 C5 C6 C1 0.1(4) . . . . ?
C2 C1 C6 C5 -0.3(3) . . . . ?
P1 C1 C6 C5 178.46(18) . . . . ?
N1 P1 C7 C8 -154.26(16) . . . . ?
C1 P1 C7 C8 -26.63(18) . . . . ?
C13 P1 C7 C8 86.23(17) . . . . ?
N1 P1 C7 C12 29.84(18) . . . . ?
C1 P1 C7 C12 157.46(15) . . . . ?
C13 P1 C7 C12 -89.67(16) . . . . ?
C12 C7 C8 C9 0.3(3) . . . . ?
P1 C7 C8 C9 -175.55(16) . . . . ?
C7 C8 C9 C10 -0.5(3) . . . . ?
C8 C9 C10 C11 0.2(4) . . . . ?
C9 C10 C11 C12 0.3(4) . . . . ?
C10 C11 C12 C7 -0.4(3) . . . . ?
C8 C7 C12 C11 0.1(3) . . . . ?
P1 C7 C12 C11 176.13(16) . . . . ?
N1 P1 C13 C18 -119.45(16) . . . . ?
C7 P1 C13 C18 1.10(17) . . . . ?
C1 P1 C13 C18 114.91(16) . . . . ?
N1 P1 C13 C14 57.20(18) . . . . ?
C7 P1 C13 C14 177.74(15) . . . . ?
C1 P1 C13 C14 -68.44(17) . . . . ?
C18 C13 C14 C15 -0.6(3) . . . . ?
P1 C13 C14 C15 -177.36(17) . . . . ?
C13 C14 C15 C16 0.6(3) . . . . ?
C14 C15 C16 C17 0.2(3) . . . . ?
C15 C16 C17 C18 -1.0(3) . . . . ?
C14 C13 C18 C17 -0.1(3) . . . . ?
P1 C13 C18 C17 176.54(15) . . . . ?
C16 C17 C18 C13 0.9(3) . . . . ?
Cu1 O1 C20 O2 -8.4(3) . . . . ?
Cu1 O1 C20 C19 172.30(17) . . . . ?
